data_7226636
loop_
_publ_author_name
'Yang, Jin-Xia'
'Qin, Ye-Yan'
'Ye, Run-Ping'
'Zhang, Xin'
'Yao, Yuan-Gen'

_publ_section_title
;
 Employing mixed-ligand strategy to construct a series of luminescent
 Cd(ii) compounds with structural diversities
;
_journal_issue 42
_journal_name_full CrystEngComm
_journal_page_first 8309
_journal_paper_doi 10.1039/C6CE01607C
_journal_volume 18
_journal_year 2016
_chemical_formula_moiety 'C19 H21 Cd2 N6 O8'
_chemical_formula_sum 'C19 H21 Cd2 N6 O8'
_chemical_formula_weight 686.24
_chemical_name_systematic
; 
 ? 
;
_space_group_IT_number 2
_symmetry_cell_setting triclinic
_symmetry_space_group_name_Hall '-P 1'
_symmetry_space_group_name_H-M 'P -1'
_atom_sites_solution_hydrogens geom
_atom_sites_solution_primary direct
_atom_sites_solution_secondary difmap
_audit_creation_method SHELXL-97
_audit_update_record
;
2016-05-26 deposited with the CCDC.
2016-09-23 downloaded from the CCDC.
;
_cell_angle_alpha 86.422(4)
_cell_angle_beta 73.769(4)
_cell_angle_gamma 83.139(4)
_cell_formula_units_Z 2
_cell_length_a 8.8482(5)
_cell_length_b 10.5491(5)
_cell_length_c 12.8133(6)
_cell_measurement_reflns_used 4161
_cell_measurement_temperature 293(2)
_cell_measurement_theta_max 27.6780
_cell_measurement_theta_min 2.9950
_cell_volume 1139.58(10)
_computing_cell_refinement 'Bruker FRAMBO'
_computing_data_collection 'Bruker FRAMBO'
_computing_data_reduction 'Bruker SAINT'
_computing_molecular_graphics 'Bruker SHELXTL'
_computing_publication_material 'Bruker SHELXTL'
_computing_structure_refinement 'SHELXL-97 (Sheldrick, 1997)'
_computing_structure_solution 'SHELXS-97 (Sheldrick, 1990)'
_diffrn_ambient_temperature 293(2)
_diffrn_measured_fraction_theta_full 1.000
_diffrn_measured_fraction_theta_max 1.000
_diffrn_measurement_device_type 'multiwire proportional'
_diffrn_measurement_method 'phi and omega scans'
_diffrn_radiation_monochromator graphite
_diffrn_radiation_source 'fine-focus sealed tube'
_diffrn_radiation_type MoK\a
_diffrn_radiation_wavelength 0.71073
_diffrn_reflns_av_R_equivalents 0.0267
_diffrn_reflns_av_sigmaI/netI 0.0434
_diffrn_reflns_limit_h_max 10
_diffrn_reflns_limit_h_min -10
_diffrn_reflns_limit_k_max 12
_diffrn_reflns_limit_k_min -12
_diffrn_reflns_limit_l_max 15
_diffrn_reflns_limit_l_min -12
_diffrn_reflns_number 8224
_diffrn_reflns_theta_full 25.00
_diffrn_reflns_theta_max 25.00
_diffrn_reflns_theta_min 2.41
_diffrn_standards_decay_% none
_diffrn_standards_interval_count 0
_diffrn_standards_interval_time none
_diffrn_standards_number none
_exptl_absorpt_coefficient_mu 1.925
_exptl_absorpt_correction_T_max 1.00000
_exptl_absorpt_correction_T_min 0.90185
_exptl_absorpt_correction_type multi-scan
_exptl_absorpt_process_details crystalclear
_exptl_crystal_colour colorless
_exptl_crystal_density_diffrn 2.000
_exptl_crystal_density_method 'not measured'
_exptl_crystal_description block
_exptl_crystal_F_000 674.0
_exptl_crystal_size_max 0.15
_exptl_crystal_size_mid 0.15
_exptl_crystal_size_min 0.15
_refine_diff_density_max 0.434
_refine_diff_density_min -0.552
_refine_diff_density_rms 0.092
_refine_ls_extinction_method none
_refine_ls_goodness_of_fit_ref 1.015
_refine_ls_hydrogen_treatment constr
_refine_ls_matrix_type full
_refine_ls_number_parameters 316
_refine_ls_number_reflns 4019
_refine_ls_number_restraints 0
_refine_ls_restrained_S_all 1.015
_refine_ls_R_factor_all 0.0349
_refine_ls_R_factor_gt 0.0271
_refine_ls_shift/su_max 0.001
_refine_ls_shift/su_mean 0.000
_refine_ls_structure_factor_coef Fsqd
_refine_ls_weighting_details 'calc w=1/[\s^2^(Fo^2^)+(0.0250P)^2^+0.0362P] where P=(Fo^2^+2Fc^2^)/3'
_refine_ls_weighting_scheme calc
_refine_ls_wR_factor_gt 0.0566
_refine_ls_wR_factor_ref 0.0615
_reflns_number_gt 3414
_reflns_number_total 4019
_reflns_threshold_expression >2sigma(I)
_cod_data_source_file c6ce01607c2.cif
_cod_data_source_block compound-1
_cod_depositor_comments
;
The following automatic conversions were performed:

'_symmetry_cell_setting' value 'Triclinic' changed to 'triclinic'
according to
/usr/data/users/saulius/crontab/automatic-downloads/rss-feeds/RSC/lib/dictionaries/cif_core.dic
dictionary named 'cif_core.dic' version 2.4.2 from 2011-04-26.

Automatic conversion script
Id: cif_fix_values 4268 2015-11-12 08:31:59Z antanas 

 Adding full bibliography for 7226631--7226638.cif.
;
_cod_original_sg_symbol_H-M P-1
_cod_database_code 7226636

loop_
_symmetry_equiv_pos_as_xyz
'x, y, z'
'-x, -y, -z'

loop_
_atom_site_label
_atom_site_type_symbol
_atom_site_fract_x
_atom_site_fract_y
_atom_site_fract_z
_atom_site_U_iso_or_equiv
_atom_site_adp_type
_atom_site_occupancy
_atom_site_symmetry_multiplicity
_atom_site_calc_flag
_atom_site_refinement_flags
Cd1 Cd 0.15425(3) 0.49655(2) 0.081265(18) 0.02125(8) Uani 1 1 d .
Cd2 Cd -0.42137(3) 0.82771(2) 0.310010(19) 0.02404(9) Uani 1 1 d .
C1 C -0.0755(4) 0.7125(3) 0.2122(3) 0.0237(8) Uani 1 1 d .
C2 C -0.1616(4) 0.6799(3) 0.1273(3) 0.0221(8) Uani 1 1 d .
C3 C 0.5138(4) 0.4361(3) 0.0326(3) 0.0211(8) Uani 1 1 d .
C4 C -0.4755(4) 1.0564(3) 0.4602(3) 0.0272(9) Uani 1 1 d .
C5 C -0.1310(5) 0.3320(4) 0.2160(3) 0.0368(10) Uani 1 1 d .
H5A H -0.2046 0.3841 0.1888 0.044 Uiso 1 1 calc R
C6 C -0.1599(5) 0.2239(4) 0.2766(3) 0.0412(11) Uani 1 1 d .
H6A H -0.2557 0.1886 0.2994 0.049 Uiso 1 1 calc R
C7 C 0.0856(5) 0.2578(3) 0.2506(3) 0.0282(9) Uani 1 1 d .
H7A H 0.1903 0.2475 0.2534 0.034 Uiso 1 1 calc R
C8 C 0.0096(6) 0.0542(4) 0.3537(3) 0.0476(12) Uani 1 1 d .
H8A H 0.1188 0.0201 0.3227 0.057 Uiso 1 1 calc R
H8B H -0.0575 -0.0059 0.3408 0.057 Uiso 1 1 calc R
C9 C -0.0193(6) 0.0651(3) 0.4738(3) 0.0447(11) Uani 1 1 d .
H9A H -0.1293 0.0962 0.5060 0.054 Uiso 1 1 calc R
H9B H 0.0461 0.1261 0.4876 0.054 Uiso 1 1 calc R
C10 C -0.5253(5) 0.5451(4) 0.2844(3) 0.0463(12) Uani 1 1 d .
H10A H -0.4648 0.5406 0.2124 0.056 Uiso 1 1 calc R
C11 C -0.6175(6) 0.4567(4) 0.3381(3) 0.0510(13) Uani 1 1 d .
H11A H -0.6321 0.3812 0.3103 0.061 Uiso 1 1 calc R
C12 C -0.6321(5) 0.6095(4) 0.4452(3) 0.0342(10) Uani 1 1 d .
H12A H -0.6607 0.6584 0.5070 0.041 Uiso 1 1 calc R
C13 C -0.7987(5) 0.4347(4) 0.5274(3) 0.0437(11) Uani 1 1 d .
H13A H -0.8128 0.4772 0.5949 0.052 Uiso 1 1 calc R
H13B H -0.7556 0.3470 0.5363 0.052 Uiso 1 1 calc R
C14 C -0.9588(5) 0.4351(4) 0.5058(3) 0.0442(11) Uani 1 1 d .
H14A H -0.9447 0.3895 0.4397 0.053 Uiso 1 1 calc R
H14B H -1.0262 0.3888 0.5650 0.053 Uiso 1 1 calc R
C15 C -0.5691(5) 1.0533(4) 0.1705(3) 0.0340(9) Uani 1 1 d .
H15A H -0.5194 1.1146 0.1937 0.041 Uiso 1 1 calc R
C16 C -0.6429(5) 1.0720(4) 0.0919(3) 0.0345(10) Uani 1 1 d .
H16A H -0.6528 1.1467 0.0507 0.041 Uiso 1 1 calc R
C17 C -0.6579(5) 0.8766(4) 0.1569(3) 0.0351(10) Uani 1 1 d .
H17A H -0.6815 0.7924 0.1672 0.042 Uiso 1 1 calc R
C18 C -0.7926(5) 0.9362(4) 0.0101(3) 0.0400(10) Uani 1 1 d .
H18A H -0.8022 0.8455 0.0110 0.048 Uiso 1 1 calc R
H18B H -0.7371 0.9618 -0.0633 0.048 Uiso 1 1 calc R
C19 C -0.9544(5) 1.0080(4) 0.0410(3) 0.0338(10) Uani 1 1 d .
H19A H -0.9449 1.0979 0.0458 0.041 Uiso 1 1 calc R
H19B H -1.0128 0.9775 0.1121 0.041 Uiso 1 1 calc R
O1 O -0.0851(3) 0.5996(2) 0.05739(17) 0.0268(6) Uani 1 1 d .
O2 O 0.0630(3) 0.6642(2) 0.20077(19) 0.0332(6) Uani 1 1 d .
O3 O -0.2940(3) 0.7337(2) 0.13358(18) 0.0350(7) Uani 1 1 d .
O4 O -0.1541(3) 0.7870(2) 0.28550(18) 0.0314(6) Uani 1 1 d .
O5 O 0.3933(3) 0.3885(2) 0.08914(18) 0.0287(6) Uani 1 1 d .
O6 O 0.6538(3) 0.3930(2) 0.02589(19) 0.0318(6) Uani 1 1 d .
O7 O -0.4172(3) 1.0324(2) 0.36198(18) 0.0399(7) Uani 1 1 d .
O8 O -0.4960(4) 1.1643(2) 0.49930(19) 0.0465(8) Uani 1 1 d .
N1 N 0.0239(4) 0.3531(3) 0.2005(2) 0.0276(7) Uani 1 1 d .
N2 N -0.0212(4) 0.1766(3) 0.2976(2) 0.0312(8) Uani 1 1 d .
N3 N -0.5339(4) 0.6430(3) 0.3520(2) 0.0316(8) Uani 1 1 d .
N4 N -0.6857(4) 0.4978(3) 0.4406(2) 0.0340(8) Uani 1 1 d .
N5 N -0.5778(4) 0.9299(3) 0.2120(2) 0.0314(8) Uani 1 1 d .
N6 N -0.7007(4) 0.9596(3) 0.0842(2) 0.0328(8) Uani 1 1 d .

loop_
_atom_site_aniso_label
_atom_site_aniso_U_11
_atom_site_aniso_U_22
_atom_site_aniso_U_33
_atom_site_aniso_U_23
_atom_site_aniso_U_13
_atom_site_aniso_U_12
Cd1 0.01359(15) 0.02360(15) 0.02437(15) -0.00075(11) -0.00195(11) -0.00122(11)
Cd2 0.02214(17) 0.02459(16) 0.02330(16) -0.00695(11) -0.00250(11) -0.00003(12)
C1 0.024(2) 0.0206(19) 0.026(2) -0.0003(15) -0.0046(16) -0.0056(16)
C2 0.023(2) 0.0186(19) 0.0205(19) 0.0010(14) -0.0009(15) 0.0004(16)
C3 0.019(2) 0.023(2) 0.0215(19) -0.0024(15) -0.0065(15) 0.0009(16)
C4 0.029(2) 0.027(2) 0.025(2) -0.0071(16) -0.0044(16) -0.0063(17)
C5 0.021(2) 0.046(3) 0.042(2) 0.014(2) -0.0076(18) -0.009(2)
C6 0.031(3) 0.052(3) 0.039(2) 0.014(2) -0.0036(19) -0.019(2)
C7 0.025(2) 0.029(2) 0.031(2) 0.0002(17) -0.0080(17) -0.0024(17)
C8 0.071(4) 0.027(2) 0.042(3) 0.0079(19) -0.013(2) -0.003(2)
C9 0.063(3) 0.030(2) 0.039(2) 0.0050(19) -0.015(2) 0.001(2)
C10 0.050(3) 0.048(3) 0.040(2) -0.019(2) -0.001(2) -0.018(2)
C11 0.053(3) 0.043(3) 0.056(3) -0.025(2) -0.003(2) -0.022(2)
C12 0.036(3) 0.035(2) 0.031(2) -0.0030(18) -0.0052(18) -0.010(2)
C13 0.044(3) 0.043(3) 0.046(3) 0.013(2) -0.014(2) -0.016(2)
C14 0.045(3) 0.041(3) 0.045(3) 0.009(2) -0.006(2) -0.018(2)
C15 0.027(2) 0.028(2) 0.046(2) -0.0069(18) -0.0081(19) 0.0005(18)
C16 0.032(3) 0.027(2) 0.043(2) -0.0025(18) -0.0101(19) 0.0048(18)
C17 0.032(3) 0.027(2) 0.048(3) -0.0030(18) -0.014(2) 0.0010(18)
C18 0.036(3) 0.046(3) 0.041(2) -0.009(2) -0.018(2) 0.005(2)
C19 0.029(2) 0.040(2) 0.032(2) 0.0031(18) -0.0088(17) -0.0018(19)
O1 0.0221(15) 0.0305(14) 0.0272(13) -0.0108(11) -0.0077(11) 0.0065(11)
O2 0.0212(16) 0.0384(16) 0.0412(15) -0.0153(12) -0.0094(12) 0.0015(13)
O3 0.0256(17) 0.0472(17) 0.0295(14) -0.0139(12) -0.0085(12) 0.0153(13)
O4 0.0283(16) 0.0359(15) 0.0290(14) -0.0154(12) -0.0040(11) -0.0009(12)
O5 0.0163(14) 0.0321(15) 0.0347(14) 0.0087(11) -0.0042(11) -0.0026(11)
O6 0.0142(15) 0.0309(15) 0.0463(16) 0.0109(12) -0.0049(12) -0.0010(12)
O7 0.065(2) 0.0312(15) 0.0213(14) -0.0074(11) 0.0014(13) -0.0233(15)
O8 0.084(3) 0.0232(15) 0.0284(15) -0.0048(12) -0.0042(14) -0.0147(15)
N1 0.0220(18) 0.0341(18) 0.0244(16) 0.0074(13) -0.0032(13) -0.0061(15)
N2 0.043(2) 0.0233(17) 0.0266(17) 0.0069(13) -0.0093(15) -0.0061(16)
N3 0.035(2) 0.0293(18) 0.0298(18) -0.0075(14) -0.0044(15) -0.0085(15)
N4 0.033(2) 0.0321(19) 0.0384(19) 0.0009(15) -0.0110(15) -0.0085(16)
N5 0.0258(19) 0.0274(18) 0.0431(19) -0.0075(15) -0.0136(15) 0.0024(15)
N6 0.0229(19) 0.037(2) 0.0404(19) -0.0037(15) -0.0131(15) 0.0014(15)

loop_
_atom_type_symbol
_atom_type_description
_atom_type_scat_dispersion_real
_atom_type_scat_dispersion_imag
_atom_type_scat_source
C C 0.0033 0.0016 'International Tables Vol C Tables 4.2.6.8 and 6.1.1.4'
H H 0.0000 0.0000 'International Tables Vol C Tables 4.2.6.8 and 6.1.1.4'
N N 0.0061 0.0033 'International Tables Vol C Tables 4.2.6.8 and 6.1.1.4'
O O 0.0106 0.0060 'International Tables Vol C Tables 4.2.6.8 and 6.1.1.4'
Cd Cd -0.8075 1.2024 'International Tables Vol C Tables 4.2.6.8 and 6.1.1.4'

loop_
_geom_angle_atom_site_label_1
_geom_angle_atom_site_label_2
_geom_angle_atom_site_label_3
_geom_angle
_geom_angle_site_symmetry_1
_geom_angle_site_symmetry_3
N1 Cd1 O6 163.14(10) . 2_665
N1 Cd1 O5 90.36(10) . .
O6 Cd1 O5 72.89(8) 2_665 .
N1 Cd1 O2 93.44(10) . .
O6 Cd1 O2 91.87(9) 2_665 .
O5 Cd1 O2 114.51(9) . .
N1 Cd1 O1 91.20(10) . .
O6 Cd1 O1 105.66(8) 2_665 .
O5 Cd1 O1 174.82(7) . .
O2 Cd1 O1 70.33(8) . .
N1 Cd1 O1 88.30(9) . 2_565
O6 Cd1 O1 97.83(9) 2_665 2_565
O5 Cd1 O1 105.37(8) . 2_565
O2 Cd1 O1 140.06(8) . 2_565
O1 Cd1 O1 69.74(9) . 2_565
N5 Cd2 N3 99.85(11) . .
N5 Cd2 O4 135.14(10) . .
N3 Cd2 O4 109.41(10) . .
N5 Cd2 O7 82.35(10) . .
N3 Cd2 O7 146.32(10) . .
O4 Cd2 O7 90.72(10) . .
N5 Cd2 O8 119.38(11) . 2_476
N3 Cd2 O8 79.65(9) . 2_476
O4 Cd2 O8 99.19(10) . 2_476
O7 Cd2 O8 70.43(8) . 2_476
N5 Cd2 O3 80.35(9) . .
N3 Cd2 O3 84.92(10) . .
O4 Cd2 O3 69.55(8) . .
O7 Cd2 O3 128.18(9) . .
O8 Cd2 O3 156.65(9) 2_476 .
O2 C1 O4 126.1(3) . .
O2 C1 C2 117.8(3) . .
O4 C1 C2 116.1(3) . .
O3 C2 O1 126.0(3) . .
O3 C2 C1 118.2(3) . .
O1 C2 C1 115.8(3) . .
O6 C3 O5 125.8(3) . .
O6 C3 C3 117.2(4) . 2_665
O5 C3 C3 117.0(4) . 2_665
O8 C4 O7 125.3(3) . .
O8 C4 C4 117.2(4) . 2_476
O7 C4 C4 117.5(4) . 2_476
C6 C5 N1 109.5(3) . .
C6 C5 H5A 125.3 . .
N1 C5 H5A 125.3 . .
C5 C6 N2 106.3(3) . .
C5 C6 H6A 126.9 . .
N2 C6 H6A 126.9 . .
N1 C7 N2 111.4(3) . .
N1 C7 H7A 124.3 . .
N2 C7 H7A 124.3 . .
N2 C8 C9 113.5(3) . .
N2 C8 H8A 108.9 . .
C9 C8 H8A 108.9 . .
N2 C8 H8B 108.9 . .
C9 C8 H8B 108.9 . .
H8A C8 H8B 107.7 . .
C8 C9 C9 110.6(4) . 2_556
C8 C9 H9A 109.5 . .
C9 C9 H9A 109.5 2_556 .
C8 C9 H9B 109.5 . .
C9 C9 H9B 109.5 2_556 .
H9A C9 H9B 108.1 . .
C11 C10 N3 109.6(4) . .
C11 C10 H10A 125.2 . .
N3 C10 H10A 125.2 . .
C10 C11 N4 107.4(3) . .
C10 C11 H11A 126.3 . .
N4 C11 H11A 126.3 . .
N3 C12 N4 112.5(3) . .
N3 C12 H12A 123.8 . .
N4 C12 H12A 123.8 . .
N4 C13 C14 113.1(3) . .
N4 C13 H13A 109.0 . .
C14 C13 H13A 109.0 . .
N4 C13 H13B 109.0 . .
C14 C13 H13B 109.0 . .
H13A C13 H13B 107.8 . .
C14 C14 C13 114.6(4) 2_366 .
C14 C14 H14A 108.6 2_366 .
C13 C14 H14A 108.6 . .
C14 C14 H14B 108.6 2_366 .
C13 C14 H14B 108.6 . .
H14A C14 H14B 107.6 . .
C16 C15 N5 109.9(4) . .
C16 C15 H15A 125.0 . .
N5 C15 H15A 125.0 . .
C15 C16 N6 106.4(3) . .
C15 C16 H16A 126.8 . .
N6 C16 H16A 126.8 . .
N5 C17 N6 111.2(3) . .
N5 C17 H17A 124.4 . .
N6 C17 H17A 124.4 . .
N6 C18 C19 111.7(3) . .
N6 C18 H18A 109.3 . .
C19 C18 H18A 109.3 . .
N6 C18 H18B 109.3 . .
C19 C18 H18B 109.3 . .
H18A C18 H18B 107.9 . .
C18 C19 C19 111.8(4) . 2_375
C18 C19 H19A 109.3 . .
C19 C19 H19A 109.3 2_375 .
C18 C19 H19B 109.3 . .
C19 C19 H19B 109.3 2_375 .
H19A C19 H19B 107.9 . .
C2 O1 Cd1 117.0(2) . .
C2 O1 Cd1 131.9(2) . 2_565
Cd1 O1 Cd1 110.26(9) . 2_565
C1 O2 Cd1 117.0(2) . .
C2 O3 Cd2 113.0(2) . .
C1 O4 Cd2 118.6(2) . .
C3 O5 Cd1 115.7(2) . .
C3 O6 Cd1 117.3(2) . 2_665
C4 O7 Cd2 117.5(2) . .
C4 O8 Cd2 116.4(2) . 2_476
C7 N1 C5 105.6(3) . .
C7 N1 Cd1 127.2(3) . .
C5 N1 Cd1 125.7(2) . .
C7 N2 C6 107.2(3) . .
C7 N2 C8 126.2(4) . .
C6 N2 C8 126.4(3) . .
C12 N3 C10 104.4(3) . .
C12 N3 Cd2 127.6(2) . .
C10 N3 Cd2 127.8(3) . .
C12 N4 C11 106.2(3) . .
C12 N4 C13 126.8(3) . .
C11 N4 C13 127.0(3) . .
C17 N5 C15 105.1(3) . .
C17 N5 Cd2 126.7(2) . .
C15 N5 Cd2 125.3(2) . .
C17 N6 C16 107.3(3) . .
C17 N6 C18 127.0(3) . .
C16 N6 C18 125.7(3) . .

loop_
_geom_bond_atom_site_label_1
_geom_bond_atom_site_label_2
_geom_bond_distance
_geom_bond_site_symmetry_2
Cd1 N1 2.258(3) .
Cd1 O6 2.258(2) 2_665
Cd1 O5 2.305(2) .
Cd1 O2 2.330(2) .
Cd1 O1 2.352(2) .
Cd1 O1 2.354(2) 2_565
Cd2 N5 2.258(3) .
Cd2 N3 2.260(3) .
Cd2 O4 2.288(3) .
Cd2 O7 2.306(2) .
Cd2 O8 2.350(2) 2_476
Cd2 O3 2.440(2) .
C1 O2 1.242(4) .
C1 O4 1.257(4) .
C1 C2 1.566(5) .
C2 O3 1.223(4) .
C2 O1 1.264(4) .
C3 O6 1.248(4) .
C3 O5 1.250(4) .
C3 C3 1.573(6) 2_665
C4 O8 1.245(4) .
C4 O7 1.249(4) .
C4 C4 1.539(7) 2_476
C5 C6 1.348(5) .
C5 N1 1.373(5) .
C5 H5A 0.9300 .
C6 N2 1.360(5) .
C6 H6A 0.9300 .
C7 N1 1.306(4) .
C7 N2 1.342(4) .
C7 H7A 0.9300 .
C8 N2 1.472(4) .
C8 C9 1.496(5) .
C8 H8A 0.9700 .
C8 H8B 0.9700 .
C9 C9 1.534(7) 2_556
C9 H9A 0.9700 .
C9 H9B 0.9700 .
C10 C11 1.339(6) .
C10 N3 1.371(4) .
C10 H10A 0.9300 .
C11 N4 1.358(5) .
C11 H11A 0.9300 .
C12 N3 1.321(4) .
C12 N4 1.331(5) .
C12 H12A 0.9300 .
C13 N4 1.458(5) .
C13 C14 1.516(6) .
C13 H13A 0.9700 .
C13 H13B 0.9700 .
C14 C14 1.491(8) 2_366
C14 H14A 0.9700 .
C14 H14B 0.9700 .
C15 C16 1.339(5) .
C15 N5 1.378(5) .
C15 H15A 0.9300 .
C16 N6 1.365(5) .
C16 H16A 0.9300 .
C17 N5 1.320(4) .
C17 N6 1.339(4) .
C17 H17A 0.9300 .
C18 N6 1.460(4) .
C18 C19 1.497(5) .
C18 H18A 0.9700 .
C18 H18B 0.9700 .
C19 C19 1.521(7) 2_375
C19 H19A 0.9700 .
C19 H19B 0.9700 .
O1 Cd1 2.354(2) 2_565
O6 Cd1 2.258(2) 2_665
O8 Cd2 2.350(2) 2_476
